data_4107215
loop_
_publ_author_name
'Aleksandrs Prokofjevs'
'Edwin Vedejs'

_publ_section_title
;
 N-Directed Aliphatic C-H Borylation Using Borenium Cation Equivalents
;
_journal_name_full 'Journal of the American Chemical Society'
_journal_page_first 20056
_journal_page_last 20059
_journal_paper_doi 10.1021/ja208093c
_journal_volume 133
_journal_year 2011
_chemical_formula_moiety 'C6 H23 B2 N2, C24 B F20'
_chemical_formula_sum 'C30 H23 B3 F20 N2'
_chemical_formula_weight 823.93
_chemical_name_systematic
; 
 ? 
;
_space_group_IT_number 2
_symmetry_cell_setting triclinic
_symmetry_space_group_name_Hall '-P 1'
_symmetry_space_group_name_H-M 'P -1'
_atom_sites_solution_hydrogens geom
_atom_sites_solution_primary direct
_atom_sites_solution_secondary difmap
_audit_creation_method SHELXL-97
_cell_angle_alpha 76.7247(13)
_cell_angle_beta 81.6108(13)
_cell_angle_gamma 78.5633(13)
_cell_formula_units_Z 2
_cell_length_a 10.3435(9)
_cell_length_b 12.4348(11)
_cell_length_c 13.7303(12)
_cell_measurement_reflns_used 9736
_cell_measurement_temperature 85(2)
_cell_measurement_theta_max 28.44
_cell_measurement_theta_min 2.40
_cell_volume 1675.3(3)
_computing_cell_refinement 'Bruker SAINT'
_computing_data_collection 'Bruker SMART-APEX'
_computing_data_reduction 'Bruker SAINT'
_computing_molecular_graphics 'Bruker SHELXTL'
_computing_publication_material 'Bruker SHELXTL'
_computing_structure_refinement 'SHELXL-97 (Sheldrick, 1997)'
_computing_structure_solution 'SHELXS-97 (Sheldrick, 1990)'
_diffrn_ambient_temperature 85(2)
_diffrn_measured_fraction_theta_full 0.997
_diffrn_measured_fraction_theta_max 0.997
_diffrn_radiation_monochromator graphite
_diffrn_radiation_source 'fine-focus sealed tube'
_diffrn_radiation_type MoK\a
_diffrn_radiation_wavelength 0.71073
_diffrn_reflns_av_R_equivalents 0.0293
_diffrn_reflns_av_sigmaI/netI 0.0150
_diffrn_reflns_limit_h_max 13
_diffrn_reflns_limit_h_min -13
_diffrn_reflns_limit_k_max 16
_diffrn_reflns_limit_k_min -16
_diffrn_reflns_limit_l_max 18
_diffrn_reflns_limit_l_min -18
_diffrn_reflns_number 76588
_diffrn_reflns_theta_full 28.36
_diffrn_reflns_theta_max 28.36
_diffrn_reflns_theta_min 1.53
_exptl_absorpt_coefficient_mu 0.173
_exptl_absorpt_correction_T_max 0.9795
_exptl_absorpt_correction_T_min 0.9278
_exptl_absorpt_correction_type multi-scan
_exptl_absorpt_process_details
;
  Blessing, R. Acta Cryst. (1995) A51 33-38.
  Sheldrick, G.  SADABS (Version 2008/1) Bruker AXS area
  detector absorption and other corrections, University of
  Gottingen, Germany 2008.
;
_exptl_crystal_colour colorless
_exptl_crystal_density_diffrn 1.633
_exptl_crystal_description needle
_exptl_crystal_F_000 824
_exptl_crystal_size_max 0.44
_exptl_crystal_size_mid 0.14
_exptl_crystal_size_min 0.12
_refine_diff_density_max 0.444
_refine_diff_density_min -0.315
_refine_diff_density_rms 0.046
_refine_ls_extinction_method none
_refine_ls_goodness_of_fit_ref 1.033
_refine_ls_hydrogen_treatment mixed
_refine_ls_matrix_type full
_refine_ls_number_parameters 578
_refine_ls_number_reflns 8372
_refine_ls_number_restraints 8
_refine_ls_restrained_S_all 1.032
_refine_ls_R_factor_all 0.0451
_refine_ls_R_factor_gt 0.0371
_refine_ls_shift/su_max 0.001
_refine_ls_shift/su_mean 0.000
_refine_ls_structure_factor_coef Fsqd
_refine_ls_weighting_details 'calc w=1/[\s^2^(Fo^2^)+(0.0522P)^2^+0.6396P] where P=(Fo^2^+2Fc^2^)/3'
_refine_ls_weighting_scheme calc
_refine_ls_wR_factor_gt 0.0968
_refine_ls_wR_factor_ref 0.1025
_reflns_number_gt 7015
_reflns_number_total 8372
_reflns_threshold_expression >2sigma(I)
_cod_data_source_file ja208093c_si_003.cif
_cod_data_source_block ap253a
_cod_database_code 4107215

loop_
_symmetry_equiv_pos_as_xyz
'x, y, z'
'-x, -y, -z'

loop_
_atom_site_label
_atom_site_type_symbol
_atom_site_fract_x
_atom_site_fract_y
_atom_site_fract_z
_atom_site_U_iso_or_equiv
_atom_site_adp_type
_atom_site_occupancy
_atom_site_symmetry_multiplicity
_atom_site_calc_flag
_atom_site_refinement_flags
_atom_site_disorder_assembly
_atom_site_disorder_group
F1 F 0.71966(8) 0.29515(7) 0.42307(6) 0.03263(19) Uani 1 1 d . . .
F2 F 0.82924(10) 0.44306(9) 0.48125(8) 0.0489(3) Uani 1 1 d . . .
F3 F 1.00050(10) 0.56217(8) 0.34907(10) 0.0518(3) Uani 1 1 d . . .
F4 F 1.05608(9) 0.52841(7) 0.15676(8) 0.0432(2) Uani 1 1 d . . .
F5 F 0.94446(8) 0.38646(7) 0.09587(6) 0.03032(18) Uani 1 1 d . . .
F6 F 0.66441(8) 0.43492(6) 0.08195(6) 0.02782(17) Uani 1 1 d . . .
F7 F 0.65699(9) 0.45611(8) -0.11399(6) 0.0382(2) Uani 1 1 d . . .
F8 F 0.75145(10) 0.27670(9) -0.20374(7) 0.0451(2) Uani 1 1 d . . .
F9 F 0.84754(10) 0.07448(8) -0.08812(7) 0.0430(2) Uani 1 1 d . . .
F10 F 0.84873(8) 0.04964(6) 0.10784(6) 0.02975(17) Uani 1 1 d . . .
F11 F 1.02342(7) 0.13981(6) 0.18704(6) 0.02575(16) Uani 1 1 d . . .
F12 F 1.16119(7) -0.04461(7) 0.29200(7) 0.03087(18) Uani 1 1 d . . .
F13 F 1.04704(9) -0.16061(7) 0.46523(7) 0.0367(2) Uani 1 1 d . . .
F14 F 0.78695(9) -0.09012(8) 0.52804(7) 0.0376(2) Uani 1 1 d . . .
F15 F 0.64414(8) 0.08292(7) 0.42078(6) 0.03167(18) Uani 1 1 d . . .
F16 F 0.58297(8) 0.08337(6) 0.21995(7) 0.03118(18) Uani 1 1 d . . .
F17 F 0.32038(8) 0.10495(7) 0.25461(8) 0.0424(2) Uani 1 1 d . . .
F18 F 0.17296(8) 0.29127(8) 0.31227(7) 0.0433(2) Uani 1 1 d . . .
F19 F 0.29749(9) 0.45971(8) 0.32922(7) 0.0385(2) Uani 1 1 d . . .
F20 F 0.55683(8) 0.44375(7) 0.28920(7) 0.03292(19) Uani 1 1 d . . .
N1 N 0.55316(11) 0.75838(9) 0.36514(8) 0.0255(2) Uani 1 1 d . . .
N2 N 0.7252(2) 0.7654(2) 0.04353(16) 0.0266(10) Uani 0.802(3) 1 d PD A 1
N2A N 0.7236(10) 0.7758(6) 0.0462(5) 0.027(4) Uani 0.198(3) 1 d PD A 2
C1 C 0.5205(2) 0.64485(15) 0.37814(16) 0.0576(6) Uani 1 1 d . . .
H1A H 0.4513 0.6330 0.4345 0.086 Uiso 1 1 calc R . .
H1B H 0.6000 0.5885 0.3921 0.086 Uiso 1 1 calc R . .
H1C H 0.4885 0.6380 0.3164 0.086 Uiso 1 1 calc R . .
C2 C 0.59454(17) 0.7690(2) 0.46092(13) 0.0554(5) Uani 1 1 d . . .
H2A H 0.5243 0.7530 0.5156 0.083 Uiso 1 1 calc R . .
H2B H 0.6105 0.8455 0.4549 0.083 Uiso 1 1 calc R . .
H2C H 0.6761 0.7156 0.4756 0.083 Uiso 1 1 calc R . .
C3 C 0.43339(15) 0.84303(14) 0.34154(12) 0.0395(4) Uani 1 1 d . . .
H3A H 0.4057 0.8370 0.2780 0.059 Uiso 1 1 calc R . .
H3B H 0.4535 0.9182 0.3353 0.059 Uiso 1 1 calc R . .
H3C H 0.3617 0.8299 0.3957 0.059 Uiso 1 1 calc R . .
C4 C 0.6528(2) 0.87895(17) 0.00016(16) 0.0426(5) Uani 0.802(3) 1 d PD A 1
H4A H 0.7068 0.9140 -0.0588 0.064 Uiso 0.802(3) 1 calc PR A 1
H4B H 0.6357 0.9257 0.0508 0.064 Uiso 0.802(3) 1 calc PR A 1
H4C H 0.5683 0.8717 -0.0199 0.064 Uiso 0.802(3) 1 calc PR A 1
C5 C 0.74328(19) 0.69241(16) -0.03198(13) 0.0331(4) Uani 0.802(3) 1 d PD A 1
H5A H 0.7932 0.7265 -0.0938 0.050 Uiso 0.802(3) 1 calc PR A 1
H5B H 0.6563 0.6848 -0.0472 0.050 Uiso 0.802(3) 1 calc PR A 1
H5C H 0.7922 0.6182 -0.0044 0.050 Uiso 0.802(3) 1 calc PR A 1
C6 C 0.8589(3) 0.7781(5) 0.0643(3) 0.0315(16) Uani 0.802(3) 1 d PD A 1
H6A H 0.9085 0.8094 0.0013 0.047 Uiso 0.802(3) 1 calc PR A 1
H6B H 0.9074 0.7045 0.0940 0.047 Uiso 0.802(3) 1 calc PR A 1
H6C H 0.8481 0.8285 0.1114 0.047 Uiso 0.802(3) 1 calc PR A 1
C6A C 0.8598(13) 0.7848(17) 0.0649(16) 0.037(8) Uani 0.198(3) 1 d PD A 2
H6D H 0.9261 0.7430 0.0225 0.056 Uiso 0.198(3) 1 calc PR A 2
H6E H 0.8723 0.7533 0.1359 0.056 Uiso 0.198(3) 1 calc PR A 2
H6F H 0.8702 0.8638 0.0487 0.056 Uiso 0.198(3) 1 calc PR A 2
C7 C 0.82169(12) 0.33420(10) 0.25565(10) 0.0228(2) Uani 1 1 d . . .
C8 C 0.80216(13) 0.35247(11) 0.35339(11) 0.0274(3) Uani 1 1 d . . .
C9 C 0.85856(14) 0.42793(13) 0.38604(12) 0.0347(3) Uani 1 1 d . . .
C10 C 0.94351(14) 0.48905(12) 0.31952(14) 0.0364(3) Uani 1 1 d . . .
C11 C 0.97001(13) 0.47232(11) 0.22268(13) 0.0319(3) Uani 1 1 d . . .
C12 C 0.90992(13) 0.39647(11) 0.19289(10) 0.0256(3) Uani 1 1 d . . .
C13 C 0.76165(12) 0.24251(10) 0.10611(9) 0.0215(2) Uani 1 1 d . . .
C14 C 0.71192(12) 0.34280(11) 0.04264(10) 0.0239(2) Uani 1 1 d . . .
C15 C 0.70678(13) 0.35621(12) -0.05927(10) 0.0292(3) Uani 1 1 d . . .
C16 C 0.75383(14) 0.26604(14) -0.10454(10) 0.0328(3) Uani 1 1 d . . .
C17 C 0.80243(14) 0.16419(12) -0.04571(11) 0.0307(3) Uani 1 1 d . . .
C18 C 0.80390(12) 0.15427(11) 0.05693(10) 0.0251(3) Uani 1 1 d . . .
C19 C 0.82468(12) 0.12068(10) 0.29502(9) 0.0211(2) Uani 1 1 d . . .
C20 C 0.95894(12) 0.08274(10) 0.26960(9) 0.0219(2) Uani 1 1 d . . .
C21 C 1.03357(12) -0.01110(10) 0.32343(10) 0.0244(3) Uani 1 1 d . . .
C22 C 0.97596(13) -0.07063(10) 0.41069(11) 0.0272(3) Uani 1 1 d . . .
C23 C 0.84490(13) -0.03545(11) 0.44143(10) 0.0274(3) Uani 1 1 d . . .
C24 C 0.77290(12) 0.05728(11) 0.38336(10) 0.0248(3) Uani 1 1 d . . .
C25 C 0.58672(12) 0.25988(10) 0.25653(9) 0.0220(2) Uani 1 1 d . . .
C26 C 0.51623(12) 0.17899(10) 0.24786(10) 0.0254(3) Uani 1 1 d . . .
C27 C 0.38047(13) 0.18739(11) 0.26558(11) 0.0300(3) Uani 1 1 d . . .
C28 C 0.30534(13) 0.28227(12) 0.29357(11) 0.0310(3) Uani 1 1 d . . .
C29 C 0.36804(13) 0.36695(12) 0.30109(10) 0.0288(3) Uani 1 1 d . . .
C30 C 0.50547(13) 0.35499(11) 0.28144(10) 0.0250(3) Uani 1 1 d . . .
B1 B 0.67446(16) 0.77756(15) 0.28243(12) 0.0311(3) Uani 1 1 d . . .
H1 H 0.6250(17) 0.7732(8) 0.2022(13) 0.035(4) Uiso 1 1 d D . .
H1D H 0.6930(19) 0.8647(17) 0.2657(15) 0.045(5) Uiso 1 1 d . . .
H1E H 0.758(2) 0.7123(17) 0.2956(15) 0.047(5) Uiso 1 1 d . . .
B2 B 0.6450(2) 0.70550(18) 0.14048(15) 0.0308(4) Uani 0.802(3) 1 d PD A 1
H2D H 0.699(2) 0.6264(18) 0.1701(16) 0.034(6) Uiso 0.802(3) 1 d P A 1
H2E H 0.542(2) 0.712(2) 0.1242(18) 0.046(6) Uiso 0.802(3) 1 d P A 1
B2A B 0.6068(8) 0.8341(7) 0.1143(6) 0.0308(18) Uani 0.198(3) 1 d PD A 2
H2F H 0.502(9) 0.803(8) 0.107(7) 0.03(2) Uiso 0.198(3) 1 d P A 2
H2G H 0.620(8) 0.912(7) 0.102(6) 0.03(2) Uiso 0.198(3) 1 d P A 2
C4A C 0.7006(8) 0.8322(7) -0.0601(5) 0.0376(19) Uani 0.198(3) 1 d PD A 2
H4D H 0.7680 0.7968 -0.1063 0.056 Uiso 0.198(3) 1 calc PR A 2
H4E H 0.7065 0.9118 -0.0706 0.056 Uiso 0.198(3) 1 calc PR A 2
H4F H 0.6123 0.8248 -0.0729 0.056 Uiso 0.198(3) 1 calc PR A 2
C5A C 0.7155(8) 0.6543(6) 0.0586(6) 0.0361(18) Uani 0.198(3) 1 d PD A 2
H5D H 0.6285 0.6475 0.0428 0.054 Uiso 0.198(3) 1 calc PR A 2
H5E H 0.7276 0.6156 0.1282 0.054 Uiso 0.198(3) 1 calc PR A 2
H5F H 0.7851 0.6202 0.0129 0.054 Uiso 0.198(3) 1 calc PR A 2
B3 B 0.74952(13) 0.23919(11) 0.22819(10) 0.0205(3) Uani 1 1 d . . .

loop_
_atom_site_aniso_label
_atom_site_aniso_U_11
_atom_site_aniso_U_22
_atom_site_aniso_U_33
_atom_site_aniso_U_23
_atom_site_aniso_U_13
_atom_site_aniso_U_12
F1 0.0310(4) 0.0381(5) 0.0267(4) -0.0079(3) -0.0024(3) 0.0001(3)
F2 0.0428(5) 0.0613(6) 0.0515(6) -0.0361(5) -0.0159(4) 0.0065(5)
F3 0.0351(5) 0.0395(5) 0.0939(8) -0.0350(5) -0.0259(5) 0.0011(4)
F4 0.0278(4) 0.0275(4) 0.0736(7) -0.0027(4) -0.0088(4) -0.0097(3)
F5 0.0259(4) 0.0290(4) 0.0332(4) -0.0002(3) -0.0011(3) -0.0067(3)
F6 0.0282(4) 0.0190(4) 0.0313(4) -0.0004(3) -0.0041(3) 0.0025(3)
F7 0.0353(5) 0.0406(5) 0.0303(4) 0.0087(4) -0.0089(3) -0.0014(4)
F8 0.0474(5) 0.0648(7) 0.0243(4) -0.0093(4) -0.0056(4) -0.0108(5)
F9 0.0493(6) 0.0451(5) 0.0403(5) -0.0245(4) -0.0015(4) -0.0051(4)
F10 0.0320(4) 0.0207(4) 0.0360(4) -0.0090(3) -0.0049(3) 0.0012(3)
F11 0.0203(3) 0.0236(4) 0.0297(4) -0.0018(3) 0.0013(3) -0.0023(3)
F12 0.0182(4) 0.0262(4) 0.0460(5) -0.0077(3) -0.0068(3) 0.0043(3)
F13 0.0332(4) 0.0243(4) 0.0473(5) 0.0056(4) -0.0181(4) 0.0027(3)
F14 0.0350(4) 0.0367(5) 0.0323(4) 0.0125(4) -0.0054(3) -0.0072(4)
F15 0.0215(4) 0.0337(4) 0.0308(4) 0.0035(3) 0.0021(3) 0.0010(3)
F16 0.0233(4) 0.0183(4) 0.0503(5) -0.0055(3) -0.0052(3) -0.0006(3)
F17 0.0244(4) 0.0293(4) 0.0692(7) 0.0060(4) -0.0119(4) -0.0080(3)
F18 0.0165(4) 0.0463(5) 0.0507(6) 0.0123(4) -0.0011(3) 0.0052(3)
F19 0.0307(4) 0.0383(5) 0.0365(5) -0.0090(4) -0.0014(3) 0.0172(4)
F20 0.0303(4) 0.0246(4) 0.0441(5) -0.0141(3) -0.0081(3) 0.0060(3)
N1 0.0260(5) 0.0211(5) 0.0260(5) -0.0043(4) -0.0035(4) 0.0038(4)
N2 0.0219(17) 0.0249(13) 0.0293(19) -0.0028(12) -0.0044(13) 0.0026(10)
N2A 0.039(9) 0.030(6) 0.017(6) -0.015(5) 0.007(5) -0.015(5)
C1 0.0728(13) 0.0311(8) 0.0618(12) -0.0121(8) 0.0293(10) -0.0157(8)
C2 0.0321(8) 0.1014(16) 0.0316(8) -0.0259(9) -0.0074(6) 0.0084(9)
C3 0.0271(7) 0.0433(9) 0.0356(8) 0.0003(6) -0.0017(6) 0.0127(6)
C4 0.0449(11) 0.0341(10) 0.0389(11) -0.0018(8) -0.0077(9) 0.0118(8)
C5 0.0336(9) 0.0371(10) 0.0274(9) -0.0085(7) 0.0001(7) -0.0033(7)
C6 0.028(3) 0.037(3) 0.030(2) -0.0091(17) 0.0051(15) -0.0082(17)
C6A 0.023(10) 0.017(7) 0.066(14) 0.011(7) -0.027(8) 0.000(6)
C7 0.0198(5) 0.0171(5) 0.0294(6) -0.0037(5) -0.0055(5) 0.0025(4)
C8 0.0231(6) 0.0250(6) 0.0328(7) -0.0074(5) -0.0067(5) 0.0036(5)
C9 0.0287(7) 0.0341(7) 0.0445(8) -0.0202(6) -0.0141(6) 0.0090(6)
C10 0.0243(6) 0.0252(7) 0.0655(10) -0.0201(7) -0.0195(7) 0.0054(5)
C11 0.0200(6) 0.0185(6) 0.0561(9) -0.0040(6) -0.0107(6) 0.0002(5)
C12 0.0209(6) 0.0190(6) 0.0345(7) -0.0030(5) -0.0067(5) 0.0018(4)
C13 0.0174(5) 0.0200(6) 0.0256(6) -0.0026(4) -0.0018(4) -0.0024(4)
C14 0.0204(6) 0.0228(6) 0.0267(6) -0.0031(5) -0.0020(5) -0.0023(5)
C15 0.0229(6) 0.0332(7) 0.0276(6) 0.0023(5) -0.0048(5) -0.0042(5)
C16 0.0297(7) 0.0474(9) 0.0225(6) -0.0065(6) -0.0030(5) -0.0103(6)
C17 0.0277(7) 0.0360(7) 0.0317(7) -0.0148(6) -0.0007(5) -0.0059(6)
C18 0.0213(6) 0.0240(6) 0.0293(6) -0.0053(5) -0.0023(5) -0.0032(5)
C19 0.0197(5) 0.0163(5) 0.0257(6) -0.0026(4) -0.0040(4) -0.0001(4)
C20 0.0208(6) 0.0181(5) 0.0256(6) -0.0026(4) -0.0022(4) -0.0028(4)
C21 0.0178(5) 0.0206(6) 0.0348(7) -0.0069(5) -0.0060(5) 0.0008(4)
C22 0.0271(6) 0.0181(6) 0.0345(7) 0.0005(5) -0.0134(5) 0.0008(5)
C23 0.0286(6) 0.0236(6) 0.0266(6) 0.0034(5) -0.0052(5) -0.0052(5)
C24 0.0190(6) 0.0234(6) 0.0288(6) -0.0017(5) -0.0020(5) -0.0010(5)
C25 0.0200(5) 0.0193(6) 0.0225(6) -0.0002(4) -0.0023(4) 0.0018(4)
C26 0.0208(6) 0.0181(6) 0.0321(7) 0.0009(5) -0.0036(5) 0.0024(4)
C27 0.0225(6) 0.0244(6) 0.0371(7) 0.0071(5) -0.0060(5) -0.0034(5)
C28 0.0164(6) 0.0344(7) 0.0309(7) 0.0077(5) -0.0012(5) 0.0044(5)
C29 0.0244(6) 0.0281(6) 0.0248(6) -0.0010(5) -0.0014(5) 0.0107(5)
C30 0.0250(6) 0.0218(6) 0.0247(6) -0.0029(5) -0.0037(5) 0.0028(5)
B1 0.0254(7) 0.0341(8) 0.0316(8) -0.0093(6) -0.0018(6) 0.0017(6)
B2 0.0274(9) 0.0371(11) 0.0281(9) -0.0089(8) 0.0007(7) -0.0065(8)
B2A 0.026(4) 0.026(4) 0.036(4) -0.005(3) -0.003(3) 0.005(3)
C4A 0.036(4) 0.050(5) 0.027(4) -0.006(3) 0.002(3) -0.012(3)
C5A 0.035(4) 0.026(4) 0.045(4) -0.009(3) 0.006(3) -0.004(3)
B3 0.0192(6) 0.0152(6) 0.0247(6) -0.0022(5) -0.0025(5) 0.0009(5)

loop_
_atom_type_symbol
_atom_type_description
_atom_type_scat_dispersion_real
_atom_type_scat_dispersion_imag
_atom_type_scat_source
C C 0.0033 0.0016 'International Tables Vol C Tables 4.2.6.8 and 6.1.1.4'
H H 0.0000 0.0000 'International Tables Vol C Tables 4.2.6.8 and 6.1.1.4'
B B 0.0013 0.0007 'International Tables Vol C Tables 4.2.6.8 and 6.1.1.4'
N N 0.0061 0.0033 'International Tables Vol C Tables 4.2.6.8 and 6.1.1.4'
F F 0.0171 0.0103 'International Tables Vol C Tables 4.2.6.8 and 6.1.1.4'

loop_
_geom_angle_atom_site_label_1
_geom_angle_atom_site_label_2
_geom_angle_atom_site_label_3
_geom_angle
C3 N1 C1 109.09(14)
C3 N1 C2 108.89(12)
C1 N1 C2 108.59(15)
C3 N1 B1 112.05(11)
C1 N1 B1 111.65(12)
C2 N1 B1 106.47(12)
C4 N2 C6 108.2(3)
C4 N2 C5 109.09(18)
C6 N2 C5 108.8(2)
C4 N2 B2 112.06(19)
C6 N2 B2 111.9(2)
C5 N2 B2 106.67(19)
C4A N2A C6A 109.4(10)
C4A N2A C5A 107.7(7)
C6A N2A C5A 108.7(10)
C4A N2A B2A 105.7(7)
C6A N2A B2A 114.8(11)
C5A N2A B2A 110.3(7)
N1 C1 H1A 109.5
N1 C1 H1B 109.5
H1A C1 H1B 109.5
N1 C1 H1C 109.5
H1A C1 H1C 109.5
H1B C1 H1C 109.5
N1 C2 H2A 109.5
N1 C2 H2B 109.5
H2A C2 H2B 109.5
N1 C2 H2C 109.5
H2A C2 H2C 109.5
H2B C2 H2C 109.5
N1 C3 H3A 109.5
N1 C3 H3B 109.5
H3A C3 H3B 109.5
N1 C3 H3C 109.5
H3A C3 H3C 109.5
H3B C3 H3C 109.5
N2 C4 H4A 109.5
N2 C4 H4B 109.5
H4A C4 H4B 109.5
N2 C4 H4C 109.5
H4A C4 H4C 109.5
H4B C4 H4C 109.5
N2 C4 H2G 93(3)
H4A C4 H2G 127.7
H4C C4 H2G 105.9
N2 C5 H5A 109.5
N2 C5 H5B 109.5
H5A C5 H5B 109.5
N2 C5 H5C 109.5
H5A C5 H5C 109.5
H5B C5 H5C 109.5
N2A C6A H6D 109.5
N2A C6A H6E 109.5
H6D C6A H6E 109.5
N2A C6A H6F 109.5
H6D C6A H6F 109.5
H6E C6A H6F 109.5
C12 C7 C8 113.13(12)
C12 C7 B3 127.35(12)
C8 C7 B3 119.39(11)
F1 C8 C9 115.96(13)
F1 C8 C7 119.14(12)
C9 C8 C7 124.88(14)
F2 C9 C10 120.25(14)
F2 C9 C8 120.50(15)
C10 C9 C8 119.24(14)
F3 C10 C11 120.67(15)
F3 C10 C9 120.66(15)
C11 C10 C9 118.67(13)
F4 C11 C10 119.97(13)
F4 C11 C12 119.91(14)
C10 C11 C12 120.11(14)
F5 C12 C7 121.30(12)
F5 C12 C11 114.78(12)
C7 C12 C11 123.93(13)
C18 C13 C14 113.23(12)
C18 C13 B3 128.16(11)
C14 C13 B3 118.28(11)
F6 C14 C15 116.02(11)
F6 C14 C13 119.11(11)
C15 C14 C13 124.87(12)
F7 C15 C16 120.29(13)
F7 C15 C14 120.48(13)
C16 C15 C14 119.23(13)
F8 C16 C15 120.65(14)
F8 C16 C17 120.63(14)
C15 C16 C17 118.71(13)
F9 C17 C16 119.78(13)
F9 C17 C18 120.20(13)
C16 C17 C18 120.02(13)
F10 C18 C13 121.14(12)
F10 C18 C17 114.96(12)
C13 C18 C17 123.89(12)
C24 C19 C20 113.07(11)
C24 C19 B3 127.00(11)
C20 C19 B3 119.54(11)
F11 C20 C21 116.24(11)
F11 C20 C19 119.24(10)
C21 C20 C19 124.52(12)
F12 C21 C22 119.59(11)
F12 C21 C20 120.95(12)
C22 C21 C20 119.46(12)
F13 C22 C23 120.67(12)
F13 C22 C21 120.54(12)
C23 C22 C21 118.78(11)
F14 C23 C22 120.09(11)
F14 C23 C24 120.20(12)
C22 C23 C24 119.71(12)
F15 C24 C19 121.36(11)
F15 C24 C23 114.24(11)
C19 C24 C23 124.40(12)
C26 C25 C30 113.00(11)
C26 C25 B3 118.96(11)
C30 C25 B3 127.82(11)
F16 C26 C27 115.80(12)
F16 C26 C25 119.28(11)
C27 C26 C25 124.91(12)
F17 C27 C26 120.84(13)
F17 C27 C28 119.75(12)
C26 C27 C28 119.41(13)
F18 C28 C29 120.94(13)
F18 C28 C27 120.18(14)
C29 C28 C27 118.87(12)
F19 C29 C28 120.12(12)
F19 C29 C30 120.29(13)
C28 C29 C30 119.57(12)
F20 C30 C25 121.04(11)
F20 C30 C29 114.80(11)
C25 C30 C29 124.15(13)
N1 B1 H1 101.1(8)
N1 B1 H1D 112.6(10)
H1 B1 H1D 102.1(11)
N1 B1 H1E 112.2(11)
H1 B1 H1E 110.1(12)
H1D B1 H1E 117.0(15)
N2 B2 H1 105.2(7)
N2 B2 H2D 110.5(12)
H1 B2 H2D 112.6(13)
N2 B2 H2E 108.5(13)
H1 B2 H2E 99.5(15)
H2D B2 H2E 119.2(18)
N2A B2A H1 101.7(8)
N2A B2A H2F 109(4)
H1 B2A H2F 96(4)
N2A B2A H2G 105(5)
H1 B2A H2G 117(5)
H2F B2A H2G 125(7)
N2A C4A H4D 109.5
N2A C4A H4E 109.5
H4D C4A H4E 109.5
N2A C4A H4F 109.5
H4D C4A H4F 109.5
H4E C4A H4F 109.5
N2A C5A H2D 97.5(10)
N2A C5A H5D 109.5
N2A C5A H5E 109.5
H5D C5A H5E 109.5
N2A C5A H5F 109.5
H5D C5A H5F 109.5
H5E C5A H5F 109.5
C7 B3 C25 113.39(10)
C7 B3 C13 113.29(10)
C25 B3 C13 101.31(9)
C7 B3 C19 102.36(9)
C25 B3 C19 112.69(10)
C13 B3 C19 114.30(10)

loop_
_geom_bond_atom_site_label_1
_geom_bond_atom_site_label_2
_geom_bond_distance
F1 C8 1.3570(16)
F2 C9 1.3457(18)
F3 C10 1.3380(16)
F4 C11 1.3489(18)
F5 C12 1.3554(16)
F6 C14 1.3521(15)
F7 C15 1.3430(16)
F8 C16 1.3411(16)
F9 C17 1.3468(16)
F10 C18 1.3542(15)
F11 C20 1.3532(14)
F12 C21 1.3419(14)
F13 C22 1.3426(14)
F14 C23 1.3483(15)
F15 C24 1.3588(14)
F16 C26 1.3579(15)
F17 C27 1.3457(17)
F18 C28 1.3428(15)
F19 C29 1.3418(15)
F20 C30 1.3472(16)
N1 C3 1.4802(17)
N1 C1 1.482(2)
N1 C2 1.482(2)
N1 B1 1.581(2)
N2 C4 1.495(2)
N2 C6 1.497(2)
N2 C5 1.497(3)
N2 B2 1.575(3)
N2A C4A 1.498(4)
N2A C6A 1.499(4)
N2A C5A 1.499(4)
N2A B2A 1.579(5)
C1 H1A 0.9800
C1 H1B 0.9800
C1 H1C 0.9800
C2 H2A 0.9800
C2 H2B 0.9800
C2 H2C 0.9800
C3 H3A 0.9800
C3 H3B 0.9800
C3 H3C 0.9800
C4 H4A 0.9800
C4 H4B 0.9800
C4 H4C 0.9800
C5 H5A 0.9800
C5 H5B 0.9800
C5 H5C 0.9800
C6 H6A 0.9800
C6 H6B 0.9800
C6 H6C 0.9800
C6A H6D 0.9800
C6A H6E 0.9800
C6A H6F 0.9800
C7 C12 1.3854(18)
C7 C8 1.3915(19)
C7 B3 1.6528(19)
C8 C9 1.381(2)
C9 C10 1.377(2)
C10 C11 1.373(2)
C11 C12 1.3881(19)
C13 C18 1.3838(18)
C13 C14 1.3987(17)
C13 B3 1.6542(19)
C14 C15 1.3783(19)
C15 C16 1.377(2)
C16 C17 1.380(2)
C17 C18 1.3882(19)
C19 C24 1.3851(18)
C19 C20 1.3954(17)
C19 B3 1.6585(17)
C20 C21 1.3846(17)
C21 C22 1.3776(19)
C22 C23 1.3747(19)
C23 C24 1.3894(17)
C25 C26 1.3887(18)
C25 C30 1.3891(17)
C25 B3 1.6541(18)
C26 C27 1.3769(18)
C27 C28 1.379(2)
C28 C29 1.371(2)
C29 C30 1.3922(18)
B1 H1 1.296(17)
B1 H1D 1.10(2)
B1 H1E 1.07(2)
B2 H1 1.295(15)
B2 H2D 1.05(2)
B2 H2E 1.10(3)
B2A H1 1.287(15)
B2A H2F 1.25(9)
B2A H2G 0.98(9)
C4A H4D 0.9800
C4A H4E 0.9800
C4A H4F 0.9800
C5A H5D 0.9800
C5A H5E 0.9800
C5A H5F 0.9800
